data_4333883
loop_
_publ_author_name
'Nora Gr\"uger'
'Lara-Isabel Rodr\'iguez'
'Hubert Wadepohl'
'Lutz H. Gade'

_publ_section_title
;
 Achiral and Chiral PNP-Pincer Ligands with a Carbazole Backbone:
 Coordination Chemistry with d8 Transition Metals
;
_journal_name_full 'Inorganic Chemistry'
_journal_page_first 2050
_journal_page_last 2059
_journal_paper_doi 10.1021/ic302454n
_journal_volume 52
_journal_year 2013
_chemical_formula_sum 'C49 H46 Cl10 D3 N Ni P2'
_chemical_formula_weight 1130.06
_space_group_IT_number 2
_symmetry_cell_setting triclinic
_symmetry_Int_Tables_number 2
_symmetry_space_group_name_Hall '-P 1'
_symmetry_space_group_name_H-M 'P -1'
_atom_sites_solution_hydrogens geom
_atom_sites_solution_primary dual
_atom_sites_solution_secondary difmap
_audit_block_code ga_ng17
_audit_creation_method SHELXL-97
_audit_update_record 'Thu Jan 12 11:24:40 CET 2012'
_cell_angle_alpha 97.951(2)
_cell_angle_beta 99.082(2)
_cell_angle_gamma 111.5740(10)
_cell_formula_units_Z 2
_cell_length_a 12.8435(11)
_cell_length_b 13.5446(11)
_cell_length_c 15.6628(13)
_cell_measurement_reflns_used 8120
_cell_measurement_temperature 100(2)
_cell_measurement_theta_max 29.85
_cell_measurement_theta_min 2.28
_cell_volume 2444.2(4)
_computing_cell_refinement
;
SAINT (Bruker AXS, 1997-2008). Includes estimated systematic errors
 of the unit cell constants from Monte Carlo simulations.
;
_computing_data_collection 'SMART-5.631 (Bruker AXS, 2003)'
_computing_data_reduction 'SAINT (Bruker AXS, 1997-2008)'
_computing_publication_material 'SHELXL-97 (Sheldrick, 1997)'
_computing_structure_refinement 'SHELXL-97 (Sheldrick, 1997)'
_computing_structure_solution 'SUPERFLIP (Palatinus, 2007-2009)'
_diffrn_ambient_environment 'perfluoro polyether oil'
_diffrn_ambient_temperature 100(2)
_diffrn_detector 'CCD plate'
_diffrn_detector_area_resol_mean 8.19
_diffrn_detector_type CCD-PXL-KAF2
_diffrn_measured_fraction_theta_full 0.997
_diffrn_measured_fraction_theta_max 0.997
_diffrn_measurement_device 'three-circle diffractometer'
_diffrn_measurement_device_type 'Bruker AXS Smart 1000'
_diffrn_measurement_method '\f- and \w-scans'
_diffrn_measurement_specimen_support 'polyimid foil'
_diffrn_radiation_monochromator graphite
_diffrn_radiation_probe x-ray
_diffrn_radiation_type MoK\a
_diffrn_radiation_wavelength 0.71073
_diffrn_reflns_av_R_equivalents 0.0627
_diffrn_reflns_av_sigmaI/netI 0.0639
_diffrn_reflns_limit_h_max 17
_diffrn_reflns_limit_h_min -18
_diffrn_reflns_limit_k_max 19
_diffrn_reflns_limit_k_min -19
_diffrn_reflns_limit_l_max 22
_diffrn_reflns_limit_l_min 0
_diffrn_reflns_number 59758
_diffrn_reflns_theta_full 30.51
_diffrn_reflns_theta_max 30.51
_diffrn_reflns_theta_min 1.35
_diffrn_source 'fine-focus sealed tube (Mo)'
_exptl_absorpt_coefficient_mu 1.046
_exptl_absorpt_correction_T_max 0.7464
_exptl_absorpt_correction_T_min 0.6810
_exptl_absorpt_correction_type multi-scan
_exptl_absorpt_process_details
;
multi-scan from symmetry-related measurements (Blessing 1995)
SADABS (Sheldrick & Bruker AXS, 2004-2008)
;
_exptl_crystal_colour red
_exptl_crystal_density_diffrn 1.535
_exptl_crystal_description irregular
_exptl_crystal_F_000 1156
_exptl_crystal_recrystallization_method CDCl3
_exptl_crystal_size_max 0.16
_exptl_crystal_size_mid 0.11
_exptl_crystal_size_min 0.06
_platon_squeeze_details
;
;
_refine_diff_density_max 0.864
_refine_diff_density_min -0.658
_refine_diff_density_rms 0.108
_refine_ls_abs_structure_details 'Flack H D (1983), Acta Cryst. A39, 876-881'
_refine_ls_extinction_method none
_refine_ls_goodness_of_fit_ref 1.033
_refine_ls_hydrogen_treatment constr
_refine_ls_matrix_type full
_refine_ls_number_parameters 502
_refine_ls_number_reflns 14904
_refine_ls_number_restraints 0
_refine_ls_restrained_S_all 1.033
_refine_ls_R_factor_all 0.0773
_refine_ls_R_factor_gt 0.0518
_refine_ls_shift/su_max 0.001
_refine_ls_shift/su_mean 0.000
_refine_ls_structure_factor_coef Fsqd
_refine_ls_weighting_details 'calc w=1/[\s^2^(Fo^2^)+(0.0704P)^2^+0.5560P] where P=(Fo^2^+2Fc^2^)/3'
_refine_ls_weighting_scheme calc
_refine_ls_wR_factor_gt 0.1268
_refine_ls_wR_factor_ref 0.1375
_reflns_number_gt 10471
_reflns_number_total 14904
_reflns_threshold_expression >2sigma(I)
_cod_data_source_file ic302454n_si_002_3.cif
_cod_data_source_block complex_9a
_cod_database_code 4333883
_audit_block_refno 1411
_audit_block_usercomment NG-197-3

loop_
_symmetry_equiv_pos_as_xyz
'x, y, z'
'-x, -y, -z'

loop_
_atom_site_label
_atom_site_type_symbol
_atom_site_fract_x
_atom_site_fract_y
_atom_site_fract_z
_atom_site_U_iso_or_equiv
_atom_site_adp_type
_atom_site_occupancy
_atom_site_symmetry_multiplicity
_atom_site_calc_flag
_atom_site_refinement_flags
Ni Ni 0.48980(2) 0.36651(2) 0.224409(18) 0.01321(7) Uani 1 1 d .
Cl1 Cl 0.56922(5) 0.37503(4) 0.36083(3) 0.01772(11) Uani 1 1 d .
P2 P 0.62396(5) 0.52938(4) 0.22997(4) 0.01262(11) Uani 1 1 d .
P1 P 0.33466(5) 0.24147(4) 0.24583(4) 0.01252(11) Uani 1 1 d .
N1 N 0.44489(15) 0.32497(14) 0.09766(12) 0.0139(3) Uani 1 1 d .
C13 C 0.37936(18) 0.21560(17) 0.05552(14) 0.0133(4) Uani 1 1 d .
C12 C 0.28035(18) 0.14078(18) 0.07320(14) 0.0151(4) Uani 1 1 d .
C11 C 0.2339(2) 0.03553(18) 0.02351(15) 0.0174(4) Uani 1 1 d .
H11 H 0.1682 -0.0158 0.0368 0.021 Uiso 1 1 calc R
C10 C 0.2785(2) -0.00003(18) -0.04592(15) 0.0177(4) Uani 1 1 d .
C9 C 0.3719(2) 0.07625(18) -0.06626(15) 0.0177(4) Uani 1 1 d .
H9 H 0.4025 0.0561 -0.1139 0.021 Uiso 1 1 calc R
C8 C 0.42140(19) 0.18325(17) -0.01673(14) 0.0147(4) Uani 1 1 d .
C7 C 0.51621(18) 0.27837(17) -0.02296(14) 0.0139(4) Uani 1 1 d .
C6 C 0.58709(19) 0.29724(18) -0.08315(14) 0.0152(4) Uani 1 1 d .
H6 H 0.5786 0.2395 -0.1294 0.018 Uiso 1 1 calc R
C5 C 0.67003(19) 0.40063(19) -0.07518(15) 0.0166(4) Uani 1 1 d .
C4 C 0.67730(18) 0.48405(18) -0.00671(14) 0.0153(4) Uani 1 1 d .
H4 H 0.7335 0.5552 -0.0012 0.018 Uiso 1 1 calc R
C3 C 0.60651(18) 0.46753(18) 0.05309(14) 0.0140(4) Uani 1 1 d .
C2 C 0.52654(18) 0.36197(17) 0.04687(14) 0.0130(4) Uani 1 1 d .
C15 C 0.61291(18) 0.56079(17) 0.12048(14) 0.0138(4) Uani 1 1 d .
H15A H 0.5433 0.5758 0.1047 0.017 Uiso 1 1 calc R
H15B H 0.6807 0.6267 0.1208 0.017 Uiso 1 1 calc R
C14 C 0.22558(18) 0.17500(18) 0.14307(14) 0.0161(4) Uani 1 1 d .
H14A H 0.1631 0.1107 0.1522 0.019 Uiso 1 1 calc R
H14B H 0.1920 0.2257 0.1242 0.019 Uiso 1 1 calc R
C20 C 0.2225(2) -0.11925(19) -0.09514(16) 0.0229(5) Uani 1 1 d .
C23 C 0.2298(3) -0.1918(2) -0.0307(2) 0.0429(8) Uani 1 1 d .
H23A H 0.3106 -0.1741 -0.0044 0.064 Uiso 1 1 calc R
H23B H 0.1929 -0.2681 -0.0623 0.064 Uiso 1 1 calc R
H23C H 0.1905 -0.1801 0.0161 0.064 Uiso 1 1 calc R
C22 C 0.0982(3) -0.1477(3) -0.1385(3) 0.0608(12) Uani 1 1 d .
H22A H 0.0566 -0.1374 -0.0930 0.091 Uiso 1 1 calc R
H22B H 0.0630 -0.2237 -0.1706 0.091 Uiso 1 1 calc R
H22C H 0.0946 -0.1005 -0.1799 0.091 Uiso 1 1 calc R
C21 C 0.2842(5) -0.1428(3) -0.1670(3) 0.0770(16) Uani 1 1 d .
H21A H 0.2810 -0.0980 -0.2105 0.115 Uiso 1 1 calc R
H21B H 0.2462 -0.2198 -0.1965 0.115 Uiso 1 1 calc R
H21C H 0.3646 -0.1257 -0.1397 0.115 Uiso 1 1 calc R
C16 C 0.7530(2) 0.4255(2) -0.13745(15) 0.0198(5) Uani 1 1 d .
C19 C 0.7243(3) 0.3278(3) -0.2119(2) 0.0530(10) Uani 1 1 d .
H19A H 0.7182 0.2641 -0.1867 0.080 Uiso 1 1 calc R
H19B H 0.7852 0.3434 -0.2449 0.080 Uiso 1 1 calc R
H19C H 0.6510 0.3133 -0.2519 0.080 Uiso 1 1 calc R
C17 C 0.8737(3) 0.4540(4) -0.0837(2) 0.0535(10) Uani 1 1 d .
H17A H 0.8937 0.5156 -0.0344 0.080 Uiso 1 1 calc R
H17B H 0.9287 0.4736 -0.1217 0.080 Uiso 1 1 calc R
H17C H 0.8764 0.3912 -0.0605 0.080 Uiso 1 1 calc R
C18 C 0.7486(3) 0.5190(3) -0.1782(2) 0.0464(9) Uani 1 1 d .
H18A H 0.6698 0.5008 -0.2104 0.070 Uiso 1 1 calc R
H18B H 0.8001 0.5327 -0.2192 0.070 Uiso 1 1 calc R
H18C H 0.7731 0.5842 -0.1314 0.070 Uiso 1 1 calc R
C36 C 0.61213(18) 0.64276(18) 0.29910(15) 0.0163(4) Uani 1 1 d .
C37 C 0.6235(2) 0.73756(19) 0.26876(16) 0.0205(5) Uani 1 1 d .
H37 H 0.6368 0.7429 0.2113 0.025 Uiso 1 1 calc R
C38 C 0.6154(2) 0.8241(2) 0.32217(17) 0.0250(5) Uani 1 1 d .
H38 H 0.6250 0.8889 0.3015 0.030 Uiso 1 1 calc R
C39 C 0.5935(2) 0.8167(2) 0.40519(17) 0.0250(5) Uani 1 1 d .
H39 H 0.5866 0.8756 0.4409 0.030 Uiso 1 1 calc R
C40 C 0.5815(2) 0.7228(2) 0.43621(16) 0.0241(5) Uani 1 1 d .
H40 H 0.5665 0.7173 0.4932 0.029 Uiso 1 1 calc R
C41 C 0.5916(2) 0.63689(19) 0.38375(15) 0.0192(4) Uani 1 1 d .
H41 H 0.5845 0.5732 0.4056 0.023 Uiso 1 1 calc R
C42 C 0.77186(18) 0.54529(18) 0.26625(14) 0.0148(4) Uani 1 1 d .
C47 C 0.8507(2) 0.6303(2) 0.33358(16) 0.0223(5) Uani 1 1 d .
H47 H 0.8282 0.6831 0.3623 0.027 Uiso 1 1 calc R
C46 C 0.9633(2) 0.6377(2) 0.35894(18) 0.0286(6) Uani 1 1 d .
H46 H 1.0171 0.6959 0.4049 0.034 Uiso 1 1 calc R
C45 C 0.9968(2) 0.5612(2) 0.31756(17) 0.0253(5) Uani 1 1 d .
H45 H 1.0733 0.5665 0.3352 0.030 Uiso 1 1 calc R
C44 C 0.9184(2) 0.4767(2) 0.25040(17) 0.0245(5) Uani 1 1 d .
H44 H 0.9414 0.4242 0.2216 0.029 Uiso 1 1 calc R
C43 C 0.8061(2) 0.4682(2) 0.22493(16) 0.0205(5) Uani 1 1 d .
H43 H 0.7525 0.4095 0.1792 0.025 Uiso 1 1 calc R
C24 C 0.26116(19) 0.29221(18) 0.31959(14) 0.0157(4) Uani 1 1 d .
C25 C 0.1456(2) 0.2321(2) 0.31702(17) 0.0278(6) Uani 1 1 d .
H25 H 0.1071 0.1613 0.2804 0.033 Uiso 1 1 calc R
C26 C 0.0860(2) 0.2752(3) 0.3677(2) 0.0356(7) Uani 1 1 d .
H26 H 0.0069 0.2344 0.3642 0.043 Uiso 1 1 calc R
C27 C 0.1416(2) 0.3767(2) 0.42289(17) 0.0284(6) Uani 1 1 d .
H27 H 0.1012 0.4055 0.4579 0.034 Uiso 1 1 calc R
C28 C 0.2562(2) 0.4362(2) 0.42700(17) 0.0251(5) Uani 1 1 d .
H28 H 0.2949 0.5059 0.4654 0.030 Uiso 1 1 calc R
C29 C 0.3151(2) 0.39466(19) 0.37518(15) 0.0191(4) Uani 1 1 d .
H29 H 0.3936 0.4370 0.3778 0.023 Uiso 1 1 calc R
C30 C 0.35922(19) 0.13023(17) 0.28444(14) 0.0157(4) Uani 1 1 d .
C35 C 0.4252(2) 0.0863(2) 0.24193(17) 0.0242(5) Uani 1 1 d .
H35 H 0.4571 0.1167 0.1961 0.029 Uiso 1 1 calc R
C34 C 0.4444(2) -0.0010(2) 0.26608(19) 0.0292(6) Uani 1 1 d .
H34 H 0.4884 -0.0311 0.2363 0.035 Uiso 1 1 calc R
C33 C 0.3994(2) -0.0448(2) 0.33403(17) 0.0279(6) Uani 1 1 d .
H33 H 0.4124 -0.1050 0.3505 0.033 Uiso 1 1 calc R
C32 C 0.3361(2) -0.0009(2) 0.37727(16) 0.0262(5) Uani 1 1 d .
H32 H 0.3063 -0.0303 0.4242 0.031 Uiso 1 1 calc R
C31 C 0.3153(2) 0.08652(19) 0.35268(16) 0.0215(5) Uani 1 1 d .
H31 H 0.2712 0.1162 0.3826 0.026 Uiso 1 1 calc R
Cl11 Cl 0.75880(7) 0.12077(6) 0.41530(5) 0.03912(18) Uani 1 1 d .
Cl12 Cl 0.84170(6) 0.35148(6) 0.42254(5) 0.03342(16) Uani 1 1 d .
Cl13 Cl 0.69138(7) 0.25655(6) 0.53448(5) 0.03640(17) Uani 1 1 d .
C51 C 0.7254(2) 0.2362(2) 0.43087(17) 0.0250(5) Uani 1 1 d .
D51 D 0.6571 0.2240 0.38357 0.030 Uiso 1 1 d R

loop_
_atom_site_aniso_label
_atom_site_aniso_U_11
_atom_site_aniso_U_22
_atom_site_aniso_U_33
_atom_site_aniso_U_23
_atom_site_aniso_U_13
_atom_site_aniso_U_12
Ni 0.01485(13) 0.01307(14) 0.01136(13) 0.00278(10) 0.00251(10) 0.00529(11)
Cl1 0.0203(2) 0.0183(3) 0.0136(2) 0.00390(19) 0.00050(19) 0.0079(2)
P2 0.0146(2) 0.0117(2) 0.0118(2) 0.00234(19) 0.00244(19) 0.0057(2)
P1 0.0150(2) 0.0121(2) 0.0115(2) 0.00263(19) 0.00374(19) 0.0062(2)
N1 0.0170(8) 0.0118(8) 0.0119(8) 0.0012(7) 0.0035(7) 0.0049(7)
C13 0.0161(10) 0.0119(9) 0.0121(9) 0.0024(7) 0.0019(7) 0.0064(8)
C12 0.0174(10) 0.0165(10) 0.0116(10) 0.0025(8) 0.0022(8) 0.0077(8)
C11 0.0210(11) 0.0143(10) 0.0153(10) 0.0025(8) 0.0024(8) 0.0060(9)
C10 0.0231(11) 0.0133(10) 0.0151(10) 0.0025(8) 0.0018(8) 0.0068(9)
C9 0.0251(11) 0.0161(10) 0.0134(10) 0.0014(8) 0.0044(8) 0.0105(9)
C8 0.0203(10) 0.0137(10) 0.0124(10) 0.0051(8) 0.0037(8) 0.0085(8)
C7 0.0180(10) 0.0149(10) 0.0118(9) 0.0031(8) 0.0026(8) 0.0101(8)
C6 0.0204(10) 0.0164(10) 0.0142(10) 0.0050(8) 0.0055(8) 0.0119(9)
C5 0.0190(10) 0.0217(11) 0.0154(10) 0.0070(9) 0.0063(8) 0.0129(9)
C4 0.0163(10) 0.0182(10) 0.0139(10) 0.0065(8) 0.0050(8) 0.0078(8)
C3 0.0176(10) 0.0165(10) 0.0093(9) 0.0038(8) 0.0020(7) 0.0084(8)
C2 0.0147(9) 0.0123(9) 0.0137(10) 0.0047(8) 0.0027(7) 0.0068(8)
C15 0.0162(9) 0.0112(9) 0.0119(10) 0.0027(7) 0.0012(8) 0.0040(8)
C14 0.0155(10) 0.0164(10) 0.0147(10) 0.0026(8) 0.0036(8) 0.0048(8)
C20 0.0321(13) 0.0132(10) 0.0206(12) 0.0005(9) 0.0048(10) 0.0076(10)
C23 0.065(2) 0.0255(15) 0.0379(17) 0.0056(12) 0.0019(15) 0.0228(15)
C22 0.054(2) 0.0228(15) 0.077(3) -0.0244(16) -0.0372(19) 0.0164(15)
C21 0.128(4) 0.0187(15) 0.063(2) -0.0134(15) 0.064(3) -0.005(2)
C16 0.0221(11) 0.0257(12) 0.0178(11) 0.0083(9) 0.0105(9) 0.0127(10)
C19 0.064(2) 0.0417(19) 0.046(2) -0.0047(15) 0.0399(18) 0.0056(17)
C17 0.0276(15) 0.104(3) 0.0445(19) 0.036(2) 0.0190(14) 0.0315(18)
C18 0.068(2) 0.055(2) 0.051(2) 0.0365(17) 0.0430(18) 0.0427(19)
C36 0.0158(10) 0.0155(10) 0.0166(10) 0.0008(8) 0.0016(8) 0.0069(8)
C37 0.0283(12) 0.0168(11) 0.0180(11) 0.0030(9) 0.0025(9) 0.0121(10)
C38 0.0373(14) 0.0180(11) 0.0227(12) 0.0009(9) 0.0019(10) 0.0177(11)
C39 0.0311(13) 0.0226(12) 0.0227(12) -0.0037(10) 0.0010(10) 0.0172(11)
C40 0.0294(13) 0.0228(12) 0.0187(12) -0.0017(9) 0.0058(10) 0.0110(10)
C41 0.0234(11) 0.0158(10) 0.0165(11) 0.0005(8) 0.0045(9) 0.0066(9)
C42 0.0138(9) 0.0158(10) 0.0142(10) 0.0037(8) 0.0027(8) 0.0052(8)
C47 0.0191(11) 0.0239(12) 0.0214(12) -0.0001(9) 0.0014(9) 0.0087(10)
C46 0.0191(11) 0.0324(14) 0.0259(13) 0.0015(11) -0.0022(10) 0.0055(10)
C45 0.0177(11) 0.0348(14) 0.0260(13) 0.0126(11) 0.0054(9) 0.0110(10)
C44 0.0228(12) 0.0292(13) 0.0278(13) 0.0081(10) 0.0098(10) 0.0152(10)
C43 0.0192(11) 0.0232(12) 0.0210(11) 0.0024(9) 0.0041(9) 0.0116(9)
C24 0.0186(10) 0.0183(10) 0.0128(10) 0.0036(8) 0.0044(8) 0.0096(9)
C25 0.0224(12) 0.0299(14) 0.0260(13) -0.0025(11) 0.0094(10) 0.0060(11)
C26 0.0231(13) 0.0419(17) 0.0369(16) -0.0037(13) 0.0136(11) 0.0089(12)
C27 0.0308(13) 0.0389(15) 0.0215(12) 0.0005(11) 0.0098(10) 0.0211(12)
C28 0.0306(13) 0.0264(13) 0.0200(12) -0.0008(10) 0.0035(10) 0.0164(11)
C29 0.0201(11) 0.0184(11) 0.0191(11) 0.0005(9) 0.0022(9) 0.0101(9)
C30 0.0175(10) 0.0127(10) 0.0150(10) 0.0008(8) 0.0008(8) 0.0058(8)
C35 0.0309(13) 0.0276(13) 0.0252(13) 0.0132(10) 0.0146(10) 0.0181(11)
C34 0.0390(15) 0.0292(14) 0.0327(14) 0.0125(11) 0.0144(12) 0.0241(12)
C33 0.0424(15) 0.0207(12) 0.0256(13) 0.0095(10) 0.0066(11) 0.0170(12)
C32 0.0451(15) 0.0172(11) 0.0176(11) 0.0087(9) 0.0091(11) 0.0115(11)
C31 0.0335(13) 0.0159(11) 0.0175(11) 0.0050(9) 0.0101(10) 0.0103(10)
Cl11 0.0585(5) 0.0314(4) 0.0428(4) 0.0127(3) 0.0214(4) 0.0294(4)
Cl12 0.0283(3) 0.0340(4) 0.0449(4) 0.0190(3) 0.0143(3) 0.0139(3)
Cl13 0.0516(4) 0.0349(4) 0.0390(4) 0.0179(3) 0.0275(3) 0.0250(3)
C51 0.0304(13) 0.0240(12) 0.0268(13) 0.0098(10) 0.0091(10) 0.0152(11)

loop_
_atom_type_symbol
_atom_type_description
_atom_type_scat_dispersion_real
_atom_type_scat_dispersion_imag
_atom_type_scat_source
C C 0.0033 0.0016 'International Tables Vol C Tables 4.2.6.8 and 6.1.1.4'
D D 0.0000 0.0000 'International Tables Vol C Tables 4.2.6.8 and 6.1.1.4'
Cl Cl 0.1484 0.1585 'International Tables Vol C Tables 4.2.6.8 and 6.1.1.4'
N N 0.0061 0.0033 'International Tables Vol C Tables 4.2.6.8 and 6.1.1.4'
Ni Ni 0.3393 1.1124 'International Tables Vol C Tables 4.2.6.8 and 6.1.1.4'
P P 0.1023 0.0942 'International Tables Vol C Tables 4.2.6.8 and 6.1.1.4'
H H 0.0000 0.0000 'International Tables Vol C Tables 4.2.6.8 and 6.1.1.4'

loop_
_geom_angle_atom_site_label_1
_geom_angle_atom_site_label_2
_geom_angle_atom_site_label_3
_geom_angle
N1 Ni Cl1 160.29(6)
N1 Ni P1 95.00(6)
Cl1 Ni P1 86.16(2)
N1 Ni P2 95.69(6)
Cl1 Ni P2 89.42(2)
P1 Ni P2 159.99(2)
C42 P2 C15 105.68(10)
C42 P2 C36 105.19(10)
C15 P2 C36 103.87(10)
C42 P2 Ni 115.87(7)
C15 P2 Ni 109.89(7)
C36 P2 Ni 115.27(8)
C30 P1 C24 108.09(10)
C30 P1 C14 103.62(10)
C24 P1 C14 104.01(10)
C30 P1 Ni 113.75(7)
C24 P1 Ni 114.75(8)
C14 P1 Ni 111.61(7)
C2 N1 C13 104.30(17)
C2 N1 Ni 120.02(14)
C13 N1 Ni 120.26(14)
C12 C13 N1 129.45(19)
C12 C13 C8 118.78(19)
N1 C13 C8 111.71(18)
C11 C12 C13 118.2(2)
C11 C12 C14 121.3(2)
C13 C12 C14 120.57(19)
C12 C11 C10 123.8(2)
C12 C11 H11 118.1
C10 C11 H11 118.1
C9 C10 C11 117.4(2)
C9 C10 C20 123.0(2)
C11 C10 C20 119.6(2)
C10 C9 C8 120.1(2)
C10 C9 H9 119.9
C8 C9 H9 119.9
C9 C8 C13 121.5(2)
C9 C8 C7 132.4(2)
C13 C8 C7 106.15(18)
C6 C7 C2 121.8(2)
C6 C7 C8 132.2(2)
C2 C7 C8 105.87(18)
C5 C6 C7 119.7(2)
C5 C6 H6 120.1
C7 C6 H6 120.1
C6 C5 C4 117.9(2)
C6 C5 C16 122.1(2)
C4 C5 C16 120.0(2)
C3 C4 C5 123.4(2)
C3 C4 H4 118.3
C5 C4 H4 118.3
C4 C3 C2 118.2(2)
C4 C3 C15 120.88(19)
C2 C3 C15 120.85(19)
C3 C2 N1 129.10(19)
C3 C2 C7 118.82(19)
N1 C2 C7 111.90(18)
C3 C15 P2 110.35(14)
C3 C15 H15A 109.6
P2 C15 H15A 109.6
C3 C15 H15B 109.6
P2 C15 H15B 109.6
H15A C15 H15B 108.1
C12 C14 P1 108.87(15)
C12 C14 H14A 109.9
P1 C14 H14A 109.9
C12 C14 H14B 109.9
P1 C14 H14B 109.9
H14A C14 H14B 108.3
C22 C20 C23 110.2(3)
C22 C20 C10 109.7(2)
C23 C20 C10 109.7(2)
C22 C20 C21 108.6(3)
C23 C20 C21 106.6(3)
C10 C20 C21 112.0(2)
C20 C23 H23A 109.5
C20 C23 H23B 109.5
H23A C23 H23B 109.5
C20 C23 H23C 109.5
H23A C23 H23C 109.5
H23B C23 H23C 109.5
C20 C22 H22A 109.5
C20 C22 H22B 109.5
H22A C22 H22B 109.5
C20 C22 H22C 109.5
H22A C22 H22C 109.5
H22B C22 H22C 109.5
C20 C21 H21A 109.5
C20 C21 H21B 109.5
H21A C21 H21B 109.5
C20 C21 H21C 109.5
H21A C21 H21C 109.5
H21B C21 H21C 109.5
C18 C16 C17 110.3(3)
C18 C16 C19 108.4(3)
C17 C16 C19 107.7(3)
C18 C16 C5 110.2(2)
C17 C16 C5 108.1(2)
C19 C16 C5 112.0(2)
C16 C19 H19A 109.5
C16 C19 H19B 109.5
H19A C19 H19B 109.5
C16 C19 H19C 109.5
H19A C19 H19C 109.5
H19B C19 H19C 109.5
C16 C17 H17A 109.5
C16 C17 H17B 109.5
H17A C17 H17B 109.5
C16 C17 H17C 109.5
H17A C17 H17C 109.5
H17B C17 H17C 109.5
C16 C18 H18A 109.5
C16 C18 H18B 109.5
H18A C18 H18B 109.5
C16 C18 H18C 109.5
H18A C18 H18C 109.5
H18B C18 H18C 109.5
C37 C36 C41 118.5(2)
C37 C36 P2 120.66(17)
C41 C36 P2 120.80(17)
C38 C37 C36 120.4(2)
C38 C37 H37 119.8
C36 C37 H37 119.8
C39 C38 C37 120.5(2)
C39 C38 H38 119.7
C37 C38 H38 119.7
C38 C39 C40 119.8(2)
C38 C39 H39 120.1
C40 C39 H39 120.1
C41 C40 C39 119.8(2)
C41 C40 H40 120.1
C39 C40 H40 120.1
C40 C41 C36 120.9(2)
C40 C41 H41 119.6
C36 C41 H41 119.6
C47 C42 C43 119.4(2)
C47 C42 P2 122.50(17)
C43 C42 P2 118.09(17)
C42 C47 C46 119.8(2)
C42 C47 H47 120.1
C46 C47 H47 120.1
C45 C46 C47 120.5(2)
C45 C46 H46 119.7
C47 C46 H46 119.7
C46 C45 C44 119.7(2)
C46 C45 H45 120.2
C44 C45 H45 120.2
C45 C44 C43 120.3(2)
C45 C44 H44 119.9
C43 C44 H44 119.9
C44 C43 C42 120.3(2)
C44 C43 H43 119.9
C42 C43 H43 119.9
C29 C24 C25 118.1(2)
C29 C24 P1 121.28(17)
C25 C24 P1 120.48(18)
C26 C25 C24 120.6(2)
C26 C25 H25 119.7
C24 C25 H25 119.7
C27 C26 C25 120.3(3)
C27 C26 H26 119.9
C25 C26 H26 119.9
C28 C27 C26 119.7(2)
C28 C27 H27 120.1
C26 C27 H27 120.1
C27 C28 C29 120.2(2)
C27 C28 H28 119.9
C29 C28 H28 119.9
C28 C29 C24 121.1(2)
C28 C29 H29 119.4
C24 C29 H29 119.4
C31 C30 C35 119.1(2)
C31 C30 P1 123.55(18)
C35 C30 P1 117.35(17)
C34 C35 C30 120.5(2)
C34 C35 H35 119.8
C30 C35 H35 119.8
C35 C34 C33 120.1(2)
C35 C34 H34 120.0
C33 C34 H34 120.0
C32 C33 C34 119.8(2)
C32 C33 H33 120.1
C34 C33 H33 120.1
C33 C32 C31 120.5(2)
C33 C32 H32 119.8
C31 C32 H32 119.8
C30 C31 C32 120.0(2)
C30 C31 H31 120.0
C32 C31 H31 120.0
D51 C51 Cl13 108.70(9)
D51 C51 Cl12 108.70(9)
Cl13 C51 Cl12 110.28(15)
D51 C51 Cl11 108.70(9)
Cl13 C51 Cl11 110.33(14)
Cl12 C51 Cl11 110.09(14)

loop_
_geom_bond_atom_site_label_1
_geom_bond_atom_site_label_2
_geom_bond_distance
Ni N1 1.9187(18)
Ni Cl1 2.1855(6)
Ni P1 2.1994(6)
Ni P2 2.2243(6)
P2 C42 1.817(2)
P2 C15 1.820(2)
P2 C36 1.821(2)
P1 C30 1.810(2)
P1 C24 1.817(2)
P1 C14 1.823(2)
N1 C2 1.404(3)
N1 C13 1.406(3)
C13 C12 1.401(3)
C13 C8 1.412(3)
C12 C11 1.384(3)
C12 C14 1.500(3)
C11 C10 1.414(3)
C11 H11 0.9500
C10 C9 1.381(3)
C10 C20 1.532(3)
C9 C8 1.401(3)
C9 H9 0.9500
C8 C7 1.439(3)
C7 C6 1.396(3)
C7 C2 1.413(3)
C6 C5 1.387(3)
C6 H6 0.9500
C5 C4 1.411(3)
C5 C16 1.535(3)
C4 C3 1.390(3)
C4 H4 0.9500
C3 C2 1.399(3)
C3 C15 1.498(3)
C15 H15A 0.9900
C15 H15B 0.9900
C14 H14A 0.9900
C14 H14B 0.9900
C20 C22 1.513(4)
C20 C23 1.518(4)
C20 C21 1.538(4)
C23 H23A 0.9800
C23 H23B 0.9800
C23 H23C 0.9800
C22 H22A 0.9800
C22 H22B 0.9800
C22 H22C 0.9800
C21 H21A 0.9800
C21 H21B 0.9800
C21 H21C 0.9800
C16 C18 1.510(4)
C16 C17 1.523(4)
C16 C19 1.524(4)
C19 H19A 0.9800
C19 H19B 0.9800
C19 H19C 0.9800
C17 H17A 0.9800
C17 H17B 0.9800
C17 H17C 0.9800
C18 H18A 0.9800
C18 H18B 0.9800
C18 H18C 0.9800
C36 C37 1.396(3)
C36 C41 1.399(3)
C37 C38 1.390(3)
C37 H37 0.9500
C38 C39 1.382(4)
C38 H38 0.9500
C39 C40 1.389(4)
C39 H39 0.9500
C40 C41 1.388(3)
C40 H40 0.9500
C41 H41 0.9500
C42 C47 1.390(3)
C42 C43 1.394(3)
C47 C46 1.400(3)
C47 H47 0.9500
C46 C45 1.382(4)
C46 H46 0.9500
C45 C44 1.384(4)
C45 H45 0.9500
C44 C43 1.392(3)
C44 H44 0.9500
C43 H43 0.9500
C24 C29 1.390(3)
C24 C25 1.397(3)
C25 C26 1.395(4)
C25 H25 0.9500
C26 C27 1.379(4)
C26 H26 0.9500
C27 C28 1.379(4)
C27 H27 0.9500
C28 C29 1.389(3)
C28 H28 0.9500
C29 H29 0.9500
C30 C31 1.389(3)
C30 C35 1.398(3)
C35 C34 1.382(3)
C35 H35 0.9500
C34 C33 1.391(4)
C34 H34 0.9500
C33 C32 1.376(4)
C33 H33 0.9500
C32 C31 1.395(3)
C32 H32 0.9500
C31 H31 0.9500
Cl11 C51 1.763(3)
Cl12 C51 1.758(3)
Cl13 C51 1.757(3)
C51 D51 1.0000

loop_
_geom_torsion_atom_site_label_1
_geom_torsion_atom_site_label_2
_geom_torsion_atom_site_label_3
_geom_torsion_atom_site_label_4
_geom_torsion
N1 Ni P2 C42 -108.78(10)
Cl1 Ni P2 C42 52.14(8)
P1 Ni P2 C42 129.23(10)
N1 Ni P2 C15 10.88(9)
Cl1 Ni P2 C15 171.80(8)
P1 Ni P2 C15 -111.11(10)
N1 Ni P2 C36 127.79(10)
Cl1 Ni P2 C36 -71.28(8)
P1 Ni P2 C36 5.81(11)
N1 Ni P1 C30 106.13(10)
Cl1 Ni P1 C30 -54.13(8)
P2 Ni P1 C30 -131.78(10)
N1 Ni P1 C24 -128.66(10)
Cl1 Ni P1 C24 71.07(8)
P2 Ni P1 C24 -6.58(11)
N1 Ni P1 C14 -10.68(10)
Cl1 Ni P1 C14 -170.94(8)
P2 Ni P1 C14 111.41(10)
Cl1 Ni N1 C2 -71.8(2)
P1 Ni N1 C2 -164.43(15)
P2 Ni N1 C2 32.51(16)
Cl1 Ni N1 C13 60.0(3)
P1 Ni N1 C13 -32.57(16)
P2 Ni N1 C13 164.38(15)
C2 N1 C13 C12 -174.4(2)
Ni N1 C13 C12 47.3(3)
C2 N1 C13 C8 2.7(2)
Ni N1 C13 C8 -135.59(16)
N1 C13 C12 C11 -177.7(2)
C8 C13 C12 C11 5.4(3)
N1 C13 C12 C14 3.4(3)
C8 C13 C12 C14 -173.53(19)
C13 C12 C11 C10 -2.0(3)
C14 C12 C11 C10 176.9(2)
C12 C11 C10 C9 -1.9(3)
C12 C11 C10 C20 178.3(2)
C11 C10 C9 C8 2.3(3)
C20 C10 C9 C8 -177.9(2)
C10 C9 C8 C13 1.1(3)
C10 C9 C8 C7 -179.2(2)
C12 C13 C8 C9 -5.1(3)
N1 C13 C8 C9 177.49(19)
C12 C13 C8 C7 175.17(19)
N1 C13 C8 C7 -2.2(2)
C9 C8 C7 C6 3.6(4)
C13 C8 C7 C6 -176.7(2)
C9 C8 C7 C2 -178.9(2)
C13 C8 C7 C2 0.8(2)
C2 C7 C6 C5 -0.3(3)
C8 C7 C6 C5 176.9(2)
C7 C6 C5 C4 -1.5(3)
C7 C6 C5 C16 178.0(2)
C6 C5 C4 C3 0.5(3)
C16 C5 C4 C3 -179.0(2)
C5 C4 C3 C2 2.2(3)
C5 C4 C3 C15 -175.8(2)
C4 C3 C2 N1 -178.6(2)
C15 C3 C2 N1 -0.6(3)
C4 C3 C2 C7 -3.9(3)
C15 C3 C2 C7 174.09(19)
C13 N1 C2 C3 172.9(2)
Ni N1 C2 C3 -48.7(3)
C13 N1 C2 C7 -2.1(2)
Ni N1 C2 C7 136.27(15)
C6 C7 C2 C3 3.0(3)
C8 C7 C2 C3 -174.76(19)
C6 C7 C2 N1 178.64(19)
C8 C7 C2 N1 0.8(2)
C4 C3 C15 P2 -130.59(18)
C2 C3 C15 P2 51.5(2)
C42 P2 C15 C3 76.56(16)
C36 P2 C15 C3 -172.98(15)
Ni P2 C15 C3 -49.14(16)
C11 C12 C14 P1 128.81(19)
C13 C12 C14 P1 -52.3(2)
C30 P1 C14 C12 -73.56(17)
C24 P1 C14 C12 173.50(15)
Ni P1 C14 C12 49.24(17)
C9 C10 C20 C22 -119.3(3)
C11 C10 C20 C22 60.4(3)
C9 C10 C20 C23 119.5(3)
C11 C10 C20 C23 -60.8(3)
C9 C10 C20 C21 1.4(4)
C11 C10 C20 C21 -178.9(3)
C6 C5 C16 C18 126.6(3)
C4 C5 C16 C18 -53.9(3)
C6 C5 C16 C17 -112.7(3)
C4 C5 C16 C17 66.8(3)
C6 C5 C16 C19 5.9(3)
C4 C5 C16 C19 -174.7(3)
C42 P2 C36 C37 96.6(2)
C15 P2 C36 C37 -14.2(2)
Ni P2 C36 C37 -134.46(17)
C42 P2 C36 C41 -83.3(2)
C15 P2 C36 C41 165.90(18)
Ni P2 C36 C41 45.6(2)
C41 C36 C37 C38 0.5(3)
P2 C36 C37 C38 -179.41(19)
C36 C37 C38 C39 -1.4(4)
C37 C38 C39 C40 1.2(4)
C38 C39 C40 C41 0.0(4)
C39 C40 C41 C36 -0.9(4)
C37 C36 C41 C40 0.7(3)
P2 C36 C41 C40 -179.40(18)
C15 P2 C42 C47 109.5(2)
C36 P2 C42 C47 0.0(2)
Ni P2 C42 C47 -128.59(18)
C15 P2 C42 C43 -71.1(2)
C36 P2 C42 C43 179.36(18)
Ni P2 C42 C43 50.8(2)
C43 C42 C47 C46 0.2(4)
P2 C42 C47 C46 179.60(19)
C42 C47 C46 C45 -0.1(4)
C47 C46 C45 C44 0.2(4)
C46 C45 C44 C43 -0.5(4)
C45 C44 C43 C42 0.6(4)
C47 C42 C43 C44 -0.5(4)
P2 C42 C43 C44 -179.92(19)
C30 P1 C24 C29 111.9(2)
C14 P1 C24 C29 -138.46(19)
Ni P1 C24 C29 -16.3(2)
C30 P1 C24 C25 -73.0(2)
C14 P1 C24 C25 36.7(2)
Ni P1 C24 C25 158.93(18)
C29 C24 C25 C26 1.2(4)
P1 C24 C25 C26 -174.1(2)
C24 C25 C26 C27 -1.7(5)
C25 C26 C27 C28 0.8(5)
C26 C27 C28 C29 0.6(4)
C27 C28 C29 C24 -1.1(4)
C25 C24 C29 C28 0.2(4)
P1 C24 C29 C28 175.49(19)
C24 P1 C30 C31 6.8(2)
C14 P1 C30 C31 -103.1(2)
Ni P1 C30 C31 135.51(18)
C24 P1 C30 C35 -173.78(18)
C14 P1 C30 C35 76.3(2)
Ni P1 C30 C35 -45.1(2)
C31 C30 C35 C34 1.4(4)
P1 C30 C35 C34 -178.0(2)
C30 C35 C34 C33 -1.0(4)
C35 C34 C33 C32 -0.2(4)
C34 C33 C32 C31 0.9(4)
C35 C30 C31 C32 -0.8(4)
P1 C30 C31 C32 178.59(19)
C33 C32 C31 C30 -0.4(4)

loop_
_platon_squeeze_void_nr
_platon_squeeze_void_average_x
_platon_squeeze_void_average_y
_platon_squeeze_void_average_z
_platon_squeeze_void_volume
_platon_squeeze_void_count_electrons
_platon_squeeze_void_content
1 0.000 0.000 0.500 433 202 'disordered CDCl3'
